data_7718771
loop_
_publ_author_name
'Hou, Chuan-Bing'
'Guo, Gui-Xiong'
'Dai, Li-Xiong'
'Li, Ying-Yu'
'Wang, Lin-Lin'
'Song, Hui-Hua'
'Xin, Xiu-Lan'
'Han, Hong-Liang'
'Wang, Xue-Dong'
'Li, Xing-Ru'
'Jin, Qiong-Hua'

_publ_section_title
;
 Construction and characterization of rare earth complexes for efficient
 emission tuning by tetraethyl ethylenebisphosphonate and tridentate
 chelating nitrogen ligands.
;
_journal_issue 24
_journal_name_full 'Dalton transactions (Cambridge, England : 2003)'
_journal_page_first 9594
_journal_page_last 9604
_journal_paper_doi 10.1039/d5dt00963d
_journal_volume 54
_journal_year 2025
_chemical_formula_sum 'C44 H52 Dy2 N14 O24 P2'
_chemical_formula_weight 1547.93
_space_group_crystal_system triclinic
_space_group_IT_number 2
_space_group_name_Hall '-P 1'
_space_group_name_H-M_alt 'P -1'
_atom_sites_solution_hydrogens geom
_audit_creation_method SHELXL-2018/3
_audit_update_record
;
2024-10-11 deposited with the CCDC.	2025-05-19 downloaded from the CCDC.
;
_cell_angle_alpha 72.854(2)
_cell_angle_beta 74.739(3)
_cell_angle_gamma 73.049(2)
_cell_formula_units_Z 1
_cell_length_a 9.3937(7)
_cell_length_b 10.4936(6)
_cell_length_c 16.3878(13)
_cell_measurement_reflns_used 12798
_cell_measurement_temperature 296(2)
_cell_measurement_theta_max 74.0890
_cell_measurement_theta_min 5.1090
_cell_volume 1448.52(18)
_computing_structure_refinement 'SHELXL-2018/3 (Sheldrick, 2018)'
_diffrn_ambient_temperature 296(2)
_diffrn_measured_fraction_theta_full 0.998
_diffrn_measured_fraction_theta_max 0.997
_diffrn_measurement_device_type 'XtaLAB AFC12 (RINC): Kappa dual home/near'
_diffrn_radiation_type MoK\a
_diffrn_radiation_wavelength 0.71073
_diffrn_reflns_av_R_equivalents 0.0643
_diffrn_reflns_av_unetI/netI 0.0527
_diffrn_reflns_Laue_measured_fraction_full 0.998
_diffrn_reflns_Laue_measured_fraction_max 0.997
_diffrn_reflns_limit_h_max 11
_diffrn_reflns_limit_h_min -11
_diffrn_reflns_limit_k_max 13
_diffrn_reflns_limit_k_min -11
_diffrn_reflns_limit_l_max 20
_diffrn_reflns_limit_l_min -20
_diffrn_reflns_number 21415
_diffrn_reflns_point_group_measured_fraction_full 0.998
_diffrn_reflns_point_group_measured_fraction_max 0.997
_diffrn_reflns_theta_full 25.242
_diffrn_reflns_theta_max 26.373
_diffrn_reflns_theta_min 2.310
_exptl_absorpt_coefficient_mu 2.707
_exptl_absorpt_correction_T_max 0.5624
_exptl_absorpt_correction_T_min 0.4377
_exptl_absorpt_correction_type multi-scan
_exptl_absorpt_process_details
;
 SADABS 2016/2: Krause, L., Herbst-Irmer, R., Sheldrick G.M. & Stalke D.,
 J. Appl. Cryst. 48 (2015) 3-10
;
_exptl_crystal_density_diffrn 1.775
_exptl_crystal_description block
_exptl_crystal_F_000 768
_exptl_crystal_size_max 0.100
_exptl_crystal_size_mid 0.100
_exptl_crystal_size_min 0.030
_refine_diff_density_max 0.569
_refine_diff_density_min -0.525
_refine_diff_density_rms 0.105
_refine_ls_extinction_method none
_refine_ls_goodness_of_fit_ref 1.027
_refine_ls_hydrogen_treatment constr
_refine_ls_matrix_type full
_refine_ls_number_parameters 391
_refine_ls_number_reflns 5901
_refine_ls_number_restraints 0
_refine_ls_restrained_S_all 1.027
_refine_ls_R_factor_all 0.0322
_refine_ls_R_factor_gt 0.0271
_refine_ls_shift/su_max 0.003
_refine_ls_shift/su_mean 0.000
_refine_ls_structure_factor_coef Fsqd
_refine_ls_weighting_details 'w=1/[\s^2^(Fo^2^)+(0.0206P)^2^] where P=(Fo^2^+2Fc^2^)/3'
_refine_ls_weighting_scheme calc
_refine_ls_wR_factor_gt 0.0593
_refine_ls_wR_factor_ref 0.0614
_reflns_Friedel_coverage 0.000
_reflns_number_gt 5320
_reflns_number_total 5901
_reflns_threshold_expression 'I > 2\s(I)'
_cod_data_source_file d5dt00963d2.cif
_cod_data_source_block lyy_25
_cod_depositor_comments 'Adding full bibliography for 7718766--7718775.cif.'
_cod_database_code 7718771
_shelx_shelxl_version_number 2018/3
_shelx_space_group_comment
;
The symmetry employed for this shelxl refinement is uniquely defined
by the following loop, which should always be used as a source of
symmetry information in preference to the above space-group names.
They are only intended as comments.
;
_shelx_estimated_absorpt_t_min 0.774
_shelx_estimated_absorpt_t_max 0.923

loop_
_space_group_symop_operation_xyz
'x, y, z'
'-x, -y, -z'

loop_
_atom_site_label
_atom_site_type_symbol
_atom_site_fract_x
_atom_site_fract_y
_atom_site_fract_z
_atom_site_U_iso_or_equiv
_atom_site_adp_type
_atom_site_occupancy
_atom_site_site_symmetry_order
_atom_site_calc_flag
_atom_site_refinement_flags_posn
_atom_site_refinement_flags_adp
_atom_site_refinement_flags_occupancy
_atom_site_disorder_assembly
_atom_site_disorder_group
Dy1 Dy 0.67470(2) 0.67616(2) 0.70756(2) 0.01548(6) Uani 1 1 d . . . . .
P002 P 0.70780(9) 0.41361(8) 0.91578(5) 0.01741(17) Uani 1 1 d . . . . .
O1 O 0.4486(3) 0.7422(2) 0.81497(15) 0.0252(5) Uani 1 1 d . . . . .
O12 O 0.8271(3) 0.4152(2) 0.96607(15) 0.0240(5) Uani 1 1 d . . . . .
O2 O 0.5047(3) 0.9164(2) 0.71591(15) 0.0272(5) Uani 1 1 d . . . . .
O10 O 0.7234(3) 0.5197(2) 0.83384(14) 0.0246(5) Uani 1 1 d . . . . .
O7 O 0.5017(3) 0.5009(2) 0.75155(16) 0.0278(5) Uani 1 1 d . . . . .
O11 O 0.7328(3) 0.2657(2) 0.90356(15) 0.0260(5) Uani 1 1 d . . . . .
O8 O 0.7166(3) 0.4645(2) 0.66348(15) 0.0255(5) Uani 1 1 d . . . . .
O5 O 0.8059(3) 0.8711(2) 0.64760(15) 0.0257(5) Uani 1 1 d . . . . .
O4 O 0.7710(3) 0.7892(2) 0.78617(15) 0.0290(6) Uani 1 1 d . . . . .
N3 N 0.4738(3) 0.7545(3) 0.61326(17) 0.0194(6) Uani 1 1 d . . . . .
N1 N 0.9560(3) 0.5882(3) 0.66191(17) 0.0194(6) Uani 1 1 d . . . . .
N6 N 0.5947(3) 0.4258(3) 0.70416(19) 0.0241(6) Uani 1 1 d . . . . .
N2 N 0.7710(3) 0.7190(2) 0.54550(16) 0.0161(5) Uani 1 1 d . . . . .
N4 N 0.4138(3) 0.8710(3) 0.78266(19) 0.0266(7) Uani 1 1 d . . . . .
O3 O 0.2983(3) 0.9453(3) 0.8129(2) 0.0470(8) Uani 1 1 d . . . . .
O9 O 0.5717(3) 0.3218(3) 0.6964(2) 0.0438(7) Uani 1 1 d . . . . .
C10 C 0.6758(4) 0.7907(3) 0.4901(2) 0.0175(6) Uani 1 1 d . . . . .
N5 N 0.8151(3) 0.8802(3) 0.7215(2) 0.0274(7) Uani 1 1 d . . . . .
C5 C 1.0206(4) 0.6083(3) 0.5769(2) 0.0187(7) Uani 1 1 d . . . . .
C6 C 0.9222(4) 0.6959(3) 0.5135(2) 0.0179(6) Uani 1 1 d . . . . .
C11 C 0.5113(4) 0.8047(3) 0.5272(2) 0.0181(7) Uani 1 1 d . . . . .
C15 C 0.3268(4) 0.7633(3) 0.6493(2) 0.0250(7) Uani 1 1 d . . . . .
H15 H 0.300533 0.725831 0.708595 0.030 Uiso 1 1 calc R U . . .
O6 O 0.8641(4) 0.9706(3) 0.7286(2) 0.0547(9) Uani 1 1 d . . . . .
C9 C 0.7287(4) 0.8466(3) 0.4027(2) 0.0210(7) Uani 1 1 d . . . . .
H9 H 0.661219 0.896013 0.365601 0.025 Uiso 1 1 calc R U . . .
C16 C 0.5231(4) 0.4346(3) 0.9823(2) 0.0221(7) Uani 1 1 d . . . . .
H16A H 0.450081 0.439253 0.948657 0.027 Uiso 1 1 calc R U . . .
H16B H 0.520166 0.355124 1.030960 0.027 Uiso 1 1 calc R U . . .
C1 C 1.0459(4) 0.5144(3) 0.7199(2) 0.0230(7) Uani 1 1 d . . . . .
H1 H 1.002728 0.501334 0.778905 0.028 Uiso 1 1 calc R U . . .
C4 C 1.1727(4) 0.5512(3) 0.5484(2) 0.0225(7) Uani 1 1 d . . . . .
H4 H 1.214143 0.564201 0.489231 0.027 Uiso 1 1 calc R U . . .
C8 C 0.8838(4) 0.8271(3) 0.3722(2) 0.0263(8) Uani 1 1 d . . . . .
H8 H 0.921534 0.865961 0.314581 0.032 Uiso 1 1 calc R U . . .
C13 C 0.2511(4) 0.8774(3) 0.5136(2) 0.0273(8) Uani 1 1 d . . . . .
H13 H 0.176414 0.919489 0.480246 0.033 Uiso 1 1 calc R U . . .
C2 C 1.1986(4) 0.4573(3) 0.6963(2) 0.0246(7) Uani 1 1 d . . . . .
H2 H 1.256872 0.408228 0.738329 0.030 Uiso 1 1 calc R U . . .
C7 C 0.9830(4) 0.7492(3) 0.4279(2) 0.0226(7) Uani 1 1 d . . . . .
H7 H 1.087495 0.733384 0.408073 0.027 Uiso 1 1 calc R U . . .
C14 C 0.2123(4) 0.8259(3) 0.6019(2) 0.0253(7) Uani 1 1 d . . . . .
H14 H 0.111037 0.833069 0.629262 0.030 Uiso 1 1 calc R U . . .
C3 C 1.2619(4) 0.4745(3) 0.6096(2) 0.0255(8) Uani 1 1 d . . . . .
H3 H 1.363858 0.435323 0.591846 0.031 Uiso 1 1 calc R U . . .
C12 C 0.4022(4) 0.8657(3) 0.4755(2) 0.0264(8) Uani 1 1 d . . . . .
H12 H 0.430946 0.898133 0.415758 0.032 Uiso 1 1 calc R U . . .
C19 C 0.8764(4) 0.3024(4) 1.0388(2) 0.0306(8) Uani 1 1 d . . . . .
H19A H 0.970548 0.242306 1.017778 0.037 Uiso 1 1 calc R U . . .
H19B H 0.800185 0.248894 1.064531 0.037 Uiso 1 1 calc R U . . .
C17 C 0.8700(5) 0.2037(4) 0.8482(3) 0.0420(11) Uani 1 1 d . . . . .
H17A H 0.950262 0.249539 0.840349 0.050 Uiso 1 1 calc R U . . .
H17B H 0.849412 0.213320 0.791432 0.050 Uiso 1 1 calc R U . . .
C20 C 0.8986(6) 0.3617(5) 1.1047(3) 0.0483(12) Uani 1 1 d . . . . .
H20A H 0.974247 0.414331 1.078830 0.072 Uiso 1 1 calc R U . . .
H20B H 0.931274 0.289235 1.152324 0.072 Uiso 1 1 calc R U . . .
H20C H 0.804705 0.420122 1.125730 0.072 Uiso 1 1 calc R U . . .
C18 C 0.9177(5) 0.0569(4) 0.8905(3) 0.0462(12) Uani 1 1 d . . . . .
H18A H 1.012131 0.016871 0.857392 0.069 Uiso 1 1 calc R U . . .
H18B H 0.841674 0.010496 0.893242 0.069 Uiso 1 1 calc R U . . .
H18C H 0.930212 0.047932 0.948371 0.069 Uiso 1 1 calc R U . . .
C015 C 0.3451(8) 1.1728(7) 0.8956(4) 0.0733(16) Uani 1 1 d . . . . .
C016 C 0.4958(8) 1.0843(7) 0.8787(5) 0.090(2) Uani 1 1 d . . . . .
H01A H 0.529758 1.093156 0.817127 0.135 Uiso 1 1 calc R U . . .
H01B H 0.491937 0.990789 0.906828 0.135 Uiso 1 1 calc R U . . .
H01C H 0.564900 1.110591 0.901072 0.135 Uiso 1 1 calc R U . . .
N017 N 0.2228(8) 1.2288(7) 0.9011(4) 0.135(3) Uani 1 1 d . . . . .

loop_
_atom_site_aniso_label
_atom_site_aniso_U_11
_atom_site_aniso_U_22
_atom_site_aniso_U_33
_atom_site_aniso_U_23
_atom_site_aniso_U_13
_atom_site_aniso_U_12
Dy1 0.01426(8) 0.01871(8) 0.01076(8) -0.00218(5) -0.00109(5) -0.00225(6)
P002 0.0153(4) 0.0199(4) 0.0127(4) -0.0028(3) -0.0006(3) -0.0005(3)
O1 0.0234(13) 0.0237(12) 0.0215(12) -0.0011(10) -0.0019(10) -0.0015(10)
O12 0.0255(13) 0.0249(12) 0.0201(12) 0.0028(9) -0.0120(10) -0.0050(10)
O2 0.0231(13) 0.0282(13) 0.0244(13) 0.0004(10) -0.0033(11) -0.0048(11)
O10 0.0226(13) 0.0281(12) 0.0142(11) 0.0010(9) -0.0017(9) -0.0004(10)
O7 0.0200(13) 0.0309(13) 0.0280(13) -0.0052(11) -0.0018(10) -0.0033(11)
O11 0.0230(13) 0.0240(12) 0.0291(13) -0.0120(10) -0.0005(10) -0.0011(10)
O8 0.0253(13) 0.0278(12) 0.0215(12) -0.0080(10) 0.0033(10) -0.0081(11)
O5 0.0263(14) 0.0290(12) 0.0221(12) -0.0075(10) -0.0001(10) -0.0096(11)
O4 0.0330(15) 0.0355(14) 0.0204(12) -0.0047(11) -0.0084(11) -0.0100(12)
N3 0.0159(14) 0.0247(14) 0.0171(13) -0.0055(11) -0.0033(11) -0.0032(12)
N1 0.0186(14) 0.0207(13) 0.0180(13) -0.0031(11) -0.0034(11) -0.0049(11)
N6 0.0237(16) 0.0218(14) 0.0278(16) -0.0024(12) -0.0097(13) -0.0063(12)
N2 0.0187(14) 0.0152(12) 0.0142(13) -0.0054(10) -0.0025(11) -0.0024(11)
N4 0.0223(16) 0.0259(15) 0.0278(16) -0.0056(12) -0.0020(13) -0.0033(13)
O3 0.0330(17) 0.0311(14) 0.059(2) -0.0163(14) 0.0139(14) 0.0038(13)
O9 0.0407(18) 0.0284(14) 0.071(2) -0.0121(14) -0.0187(16) -0.0130(13)
C10 0.0214(17) 0.0155(14) 0.0172(15) -0.0055(12) -0.0053(13) -0.0037(13)
N5 0.0181(15) 0.0363(17) 0.0317(17) -0.0158(14) 0.0004(13) -0.0089(13)
C5 0.0180(17) 0.0186(15) 0.0211(16) -0.0063(13) -0.0051(13) -0.0039(13)
C6 0.0193(17) 0.0180(15) 0.0174(15) -0.0065(12) -0.0024(13) -0.0044(13)
C11 0.0198(17) 0.0158(14) 0.0190(16) -0.0033(12) -0.0056(13) -0.0035(13)
C15 0.0218(18) 0.0295(18) 0.0233(17) -0.0028(14) -0.0039(14) -0.0090(15)
O6 0.061(2) 0.065(2) 0.059(2) -0.0327(17) 0.0033(17) -0.0409(18)
C9 0.0251(18) 0.0209(16) 0.0135(15) -0.0010(12) -0.0041(13) -0.0030(14)
C16 0.0166(17) 0.0256(17) 0.0222(17) -0.0089(14) 0.0011(13) -0.0032(14)
C1 0.0231(18) 0.0267(17) 0.0194(16) -0.0035(13) -0.0055(14) -0.0067(14)
C4 0.0190(17) 0.0265(17) 0.0222(17) -0.0098(14) 0.0013(13) -0.0063(14)
C8 0.034(2) 0.0259(17) 0.0125(15) -0.0031(13) 0.0048(14) -0.0067(16)
C13 0.0193(18) 0.0279(18) 0.034(2) 0.0009(15) -0.0125(15) -0.0057(15)
C2 0.0218(18) 0.0242(16) 0.0290(19) -0.0034(14) -0.0125(15) -0.0029(14)
C7 0.0206(18) 0.0262(17) 0.0172(16) -0.0059(13) 0.0019(13) -0.0041(14)
C14 0.0152(17) 0.0255(17) 0.035(2) -0.0072(15) -0.0044(15) -0.0045(14)
C3 0.0151(17) 0.0260(17) 0.037(2) -0.0162(15) -0.0030(15) -0.0004(14)
C12 0.028(2) 0.0282(18) 0.0224(17) 0.0004(14) -0.0089(15) -0.0083(16)
C19 0.030(2) 0.0352(19) 0.0207(18) 0.0055(15) -0.0126(15) -0.0037(16)
C17 0.043(3) 0.032(2) 0.038(2) -0.0162(18) 0.0086(19) 0.0055(19)
C20 0.060(3) 0.061(3) 0.031(2) 0.004(2) -0.022(2) -0.028(2)
C18 0.049(3) 0.039(2) 0.044(2) -0.0173(19) -0.019(2) 0.017(2)
C015 0.066(4) 0.076(4) 0.066(4) -0.006(3) 0.001(3) -0.024(3)
C016 0.075(5) 0.095(5) 0.112(6) -0.016(4) -0.040(4) -0.026(4)
N017 0.090(5) 0.111(5) 0.116(5) 0.011(4) 0.033(4) 0.020(4)

loop_
_atom_type_symbol
_atom_type_description
_atom_type_scat_dispersion_real
_atom_type_scat_dispersion_imag
_atom_type_scat_source
C C 0.0033 0.0016 'International Tables Vol C Tables 4.2.6.8 and 6.1.1.4'
H H 0.0000 0.0000 'International Tables Vol C Tables 4.2.6.8 and 6.1.1.4'
Dy Dy -0.1892 4.4098 'International Tables Vol C Tables 4.2.6.8 and 6.1.1.4'
N N 0.0061 0.0033 'International Tables Vol C Tables 4.2.6.8 and 6.1.1.4'
O O 0.0106 0.0060 'International Tables Vol C Tables 4.2.6.8 and 6.1.1.4'
P P 0.1023 0.0942 'International Tables Vol C Tables 4.2.6.8 and 6.1.1.4'

loop_
_geom_angle_atom_site_label_1
_geom_angle_atom_site_label_2
_geom_angle_atom_site_label_3
_geom_angle
_geom_angle_site_symmetry_1
_geom_angle_site_symmetry_3
_geom_angle_publ_flag
O10 Dy1 O8 79.96(8) . . ?
O10 Dy1 O1 76.91(8) . . ?
O8 Dy1 O1 119.27(8) . . ?
O10 Dy1 O4 73.41(8) . . ?
O8 Dy1 O4 143.55(8) . . ?
O1 Dy1 O4 78.53(8) . . ?
O10 Dy1 O5 119.89(8) . . ?
O8 Dy1 O5 131.47(8) . . ?
O1 Dy1 O5 108.66(8) . . ?
O4 Dy1 O5 51.28(8) . . ?
O10 Dy1 N1 80.65(8) . . ?
O8 Dy1 N1 71.70(8) . . ?
O1 Dy1 N1 152.31(8) . . ?
O4 Dy1 N1 79.68(8) . . ?
O5 Dy1 N1 69.29(8) . . ?
O10 Dy1 N2 140.67(8) . . ?
O8 Dy1 N2 71.53(8) . . ?
O1 Dy1 N2 140.97(8) . . ?
O4 Dy1 N2 116.13(9) . . ?
O5 Dy1 N2 66.56(8) . . ?
N1 Dy1 N2 65.17(8) . . ?
O10 Dy1 N3 138.32(9) . . ?
O8 Dy1 N3 81.65(8) . . ?
O1 Dy1 N3 80.14(8) . . ?
O4 Dy1 N3 134.57(8) . . ?
O5 Dy1 N3 100.23(8) . . ?
N1 Dy1 N3 127.53(8) . . ?
N2 Dy1 N3 63.76(9) . . ?
O10 Dy1 O2 119.01(8) . . ?
O8 Dy1 O2 147.92(8) . . ?
O1 Dy1 O2 50.52(8) . . ?
O4 Dy1 O2 68.41(8) . . ?
O5 Dy1 O2 64.26(8) . . ?
N1 Dy1 O2 133.34(8) . . ?
N2 Dy1 O2 99.07(7) . . ?
N3 Dy1 O2 67.02(8) . . ?
O10 Dy1 O7 70.25(8) . . ?
O8 Dy1 O7 50.32(8) . . ?
O1 Dy1 O7 69.05(8) . . ?
O4 Dy1 O7 135.51(8) . . ?
O5 Dy1 O7 169.33(7) . . ?
N1 Dy1 O7 117.84(8) . . ?
N2 Dy1 O7 108.22(8) . . ?
N3 Dy1 O7 69.18(8) . . ?
O2 Dy1 O7 108.77(8) . . ?
O10 Dy1 N5 97.28(9) . . ?
O8 Dy1 N5 145.78(8) . . ?
O1 Dy1 N5 92.70(8) . . ?
O4 Dy1 N5 25.60(8) . . ?
O5 Dy1 N5 25.75(8) . . ?
N1 Dy1 N5 74.19(8) . . ?
N2 Dy1 N5 91.77(9) . . ?
N3 Dy1 N5 118.24(8) . . ?
O2 Dy1 N5 62.20(8) . . ?
O7 Dy1 N5 159.51(8) . . ?
O10 Dy1 N4 98.70(8) . . ?
O8 Dy1 N4 136.86(9) . . ?
O1 Dy1 N4 25.25(8) . . ?
O4 Dy1 N4 72.67(8) . . ?
O5 Dy1 N4 86.84(8) . . ?
N1 Dy1 N4 151.19(9) . . ?
N2 Dy1 N4 120.63(8) . . ?
N3 Dy1 N4 71.01(8) . . ?
O2 Dy1 N4 25.31(8) . . ?
O7 Dy1 N4 88.27(8) . . ?
N5 Dy1 N4 77.36(8) . . ?
O10 P002 O12 106.63(14) . . ?
O10 P002 O11 114.49(13) . . ?
O12 P002 O11 109.61(13) . . ?
O10 P002 C16 114.81(14) . . ?
O12 P002 C16 110.49(15) . . ?
O11 P002 C16 100.75(15) . . ?
N4 O1 Dy1 99.84(19) . . ?
C19 O12 P002 123.4(2) . . ?
N4 O2 Dy1 93.68(18) . . ?
P002 O10 Dy1 162.13(16) . . ?
N6 O7 Dy1 92.17(19) . . ?
C17 O11 P002 121.4(3) . . ?
N6 O8 Dy1 101.18(18) . . ?
N5 O5 Dy1 94.9(2) . . ?
N5 O4 Dy1 97.70(18) . . ?
C15 N3 C11 118.3(3) . . ?
C15 N3 Dy1 121.0(2) . . ?
C11 N3 Dy1 120.1(2) . . ?
C5 N1 C1 117.6(3) . . ?
C5 N1 Dy1 120.0(2) . . ?
C1 N1 Dy1 122.3(2) . . ?
O9 N6 O7 122.9(3) . . ?
O9 N6 O8 120.8(3) . . ?
O7 N6 O8 116.3(3) . . ?
C10 N2 C6 118.4(3) . . ?
C10 N2 Dy1 120.4(2) . . ?
C6 N2 Dy1 119.76(19) . . ?
O3 N4 O2 121.9(3) . . ?
O3 N4 O1 122.3(3) . . ?
O2 N4 O1 115.8(3) . . ?
O3 N4 Dy1 174.6(3) . . ?
O2 N4 Dy1 61.01(16) . . ?
O1 N4 Dy1 54.91(15) . . ?
N2 C10 C9 122.0(3) . . ?
N2 C10 C11 116.2(3) . . ?
C9 C10 C11 121.8(3) . . ?
O6 N5 O4 122.9(3) . . ?
O6 N5 O5 121.3(3) . . ?
O4 N5 O5 115.8(3) . . ?
O6 N5 Dy1 175.7(3) . . ?
O4 N5 Dy1 56.70(16) . . ?
O5 N5 Dy1 59.37(17) . . ?
N1 C5 C4 122.0(3) . . ?
N1 C5 C6 117.2(3) . . ?
C4 C5 C6 120.8(3) . . ?
N2 C6 C7 122.8(3) . . ?
N2 C6 C5 115.6(3) . . ?
C7 C6 C5 121.5(3) . . ?
N3 C11 C12 121.8(3) . . ?
N3 C11 C10 116.3(3) . . ?
C12 C11 C10 121.8(3) . . ?
N3 C15 C14 122.7(3) . . ?
N3 C15 H15 118.6 . . ?
C14 C15 H15 118.6 . . ?
C8 C9 C10 118.6(3) . . ?
C8 C9 H9 120.7 . . ?
C10 C9 H9 120.7 . . ?
C16 C16 P002 112.5(3) 2_667 . ?
C16 C16 H16A 109.1 2_667 . ?
P002 C16 H16A 109.1 . . ?
C16 C16 H16B 109.1 2_667 . ?
P002 C16 H16B 109.1 . . ?
H16A C16 H16B 107.8 . . ?
N1 C1 C2 123.4(3) . . ?
N1 C1 H1 118.3 . . ?
C2 C1 H1 118.3 . . ?
C3 C4 C5 119.0(3) . . ?
C3 C4 H4 120.5 . . ?
C5 C4 H4 120.5 . . ?
C9 C8 C7 119.9(3) . . ?
C9 C8 H8 120.0 . . ?
C7 C8 H8 120.0 . . ?
C14 C13 C12 119.0(3) . . ?
C14 C13 H13 120.5 . . ?
C12 C13 H13 120.5 . . ?
C3 C2 C1 118.5(3) . . ?
C3 C2 H2 120.8 . . ?
C1 C2 H2 120.8 . . ?
C6 C7 C8 118.2(3) . . ?
C6 C7 H7 120.9 . . ?
C8 C7 H7 120.9 . . ?
C13 C14 C15 118.8(3) . . ?
C13 C14 H14 120.6 . . ?
C15 C14 H14 120.6 . . ?
C2 C3 C4 119.4(3) . . ?
C2 C3 H3 120.3 . . ?
C4 C3 H3 120.3 . . ?
C13 C12 C11 119.3(3) . . ?
C13 C12 H12 120.3 . . ?
C11 C12 H12 120.3 . . ?
O12 C19 C20 108.6(3) . . ?
O12 C19 H19A 110.0 . . ?
C20 C19 H19A 110.0 . . ?
O12 C19 H19B 110.0 . . ?
C20 C19 H19B 110.0 . . ?
H19A C19 H19B 108.3 . . ?
O11 C17 C18 108.7(3) . . ?
O11 C17 H17A 110.0 . . ?
C18 C17 H17A 110.0 . . ?
O11 C17 H17B 110.0 . . ?
C18 C17 H17B 110.0 . . ?
H17A C17 H17B 108.3 . . ?
C19 C20 H20A 109.5 . . ?
C19 C20 H20B 109.5 . . ?
H20A C20 H20B 109.5 . . ?
C19 C20 H20C 109.5 . . ?
H20A C20 H20C 109.5 . . ?
H20B C20 H20C 109.5 . . ?
C17 C18 H18A 109.5 . . ?
C17 C18 H18B 109.5 . . ?
H18A C18 H18B 109.5 . . ?
C17 C18 H18C 109.5 . . ?
H18A C18 H18C 109.5 . . ?
H18B C18 H18C 109.5 . . ?
N017 C015 C016 168.3(8) . . ?
C015 C016 H01A 109.5 . . ?
C015 C016 H01B 109.5 . . ?
H01A C016 H01B 109.5 . . ?
C015 C016 H01C 109.5 . . ?
H01A C016 H01C 109.5 . . ?
H01B C016 H01C 109.5 . . ?

loop_
_geom_bond_atom_site_label_1
_geom_bond_atom_site_label_2
_geom_bond_distance
_geom_bond_site_symmetry_2
_geom_bond_publ_flag
Dy1 O10 2.290(2) . ?
Dy1 O8 2.428(2) . ?
Dy1 O1 2.446(2) . ?
Dy1 O4 2.455(2) . ?
Dy1 O5 2.513(2) . ?
Dy1 N1 2.518(3) . ?
Dy1 N2 2.518(3) . ?
Dy1 N3 2.551(3) . ?
Dy1 O2 2.582(2) . ?
Dy1 O7 2.624(3) . ?
Dy1 N5 2.910(3) . ?
Dy1 N4 2.945(3) . ?
P002 O10 1.474(2) . ?
P002 O12 1.562(2) . ?
P002 O11 1.566(2) . ?
P002 C16 1.781(3) . ?
O1 N4 1.275(3) . ?
O12 C19 1.476(4) . ?
O2 N4 1.262(4) . ?
O7 N6 1.261(4) . ?
O11 C17 1.467(4) . ?
O8 N6 1.276(4) . ?
O5 N5 1.269(4) . ?
O4 N5 1.269(4) . ?
N3 C15 1.339(4) . ?
N3 C11 1.341(4) . ?
N1 C5 1.346(4) . ?
N1 C1 1.350(4) . ?
N6 O9 1.220(4) . ?
N2 C10 1.349(4) . ?
N2 C6 1.354(4) . ?
N4 O3 1.217(4) . ?
C10 C9 1.394(4) . ?
C10 C11 1.485(5) . ?
N5 O6 1.214(4) . ?
C5 C4 1.390(5) . ?
C5 C6 1.492(4) . ?
C6 C7 1.382(4) . ?
C11 C12 1.391(4) . ?
C15 C14 1.385(5) . ?
C15 H15 0.9300 . ?
C9 C8 1.385(5) . ?
C9 H9 0.9300 . ?
C16 C16 1.549(6) 2_667 ?
C16 H16A 0.9700 . ?
C16 H16B 0.9700 . ?
C1 C2 1.382(5) . ?
C1 H1 0.9300 . ?
C4 C3 1.389(5) . ?
C4 H4 0.9300 . ?
C8 C7 1.391(5) . ?
C8 H8 0.9300 . ?
C13 C14 1.376(5) . ?
C13 C12 1.377(5) . ?
C13 H13 0.9300 . ?
C2 C3 1.367(5) . ?
C2 H2 0.9300 . ?
C7 H7 0.9300 . ?
C14 H14 0.9300 . ?
C3 H3 0.9300 . ?
C12 H12 0.9300 . ?
C19 C20 1.479(5) . ?
C19 H19A 0.9700 . ?
C19 H19B 0.9700 . ?
C17 C18 1.478(5) . ?
C17 H17A 0.9700 . ?
C17 H17B 0.9700 . ?
C20 H20A 0.9600 . ?
C20 H20B 0.9600 . ?
C20 H20C 0.9600 . ?
C18 H18A 0.9600 . ?
C18 H18B 0.9600 . ?
C18 H18C 0.9600 . ?
C015 N017 1.121(8) . ?
C015 C016 1.456(9) . ?
C016 H01A 0.9600 . ?
C016 H01B 0.9600 . ?
C016 H01C 0.9600 . ?

loop_
_geom_torsion_atom_site_label_1
_geom_torsion_atom_site_label_2
_geom_torsion_atom_site_label_3
_geom_torsion_atom_site_label_4
_geom_torsion
_geom_torsion_site_symmetry_1
_geom_torsion_site_symmetry_2
_geom_torsion_site_symmetry_3
_geom_torsion_site_symmetry_4
_geom_torsion_publ_flag
O10 P002 O12 C19 -163.2(3) . . . . ?
O11 P002 O12 C19 -38.7(3) . . . . ?
C16 P002 O12 C19 71.4(3) . . . . ?
O12 P002 O10 Dy1 -162.4(4) . . . . ?
O11 P002 O10 Dy1 76.2(5) . . . . ?
C16 P002 O10 Dy1 -39.6(5) . . . . ?
O10 P002 O11 C17 53.1(3) . . . . ?
O12 P002 O11 C17 -66.7(3) . . . . ?
C16 P002 O11 C17 176.8(3) . . . . ?
Dy1 O7 N6 O9 -178.4(3) . . . . ?
Dy1 O7 N6 O8 1.4(3) . . . . ?
Dy1 O8 N6 O9 178.2(3) . . . . ?
Dy1 O8 N6 O7 -1.5(3) . . . . ?
Dy1 O2 N4 O3 -174.7(3) . . . . ?
Dy1 O2 N4 O1 3.6(3) . . . . ?
Dy1 O1 N4 O3 174.4(3) . . . . ?
Dy1 O1 N4 O2 -3.9(3) . . . . ?
C6 N2 C10 C9 -3.2(4) . . . . ?
Dy1 N2 C10 C9 163.2(2) . . . . ?
C6 N2 C10 C11 175.9(3) . . . . ?
Dy1 N2 C10 C11 -17.7(3) . . . . ?
Dy1 O4 N5 O6 174.9(3) . . . . ?
Dy1 O4 N5 O5 -5.5(3) . . . . ?
Dy1 O5 N5 O6 -175.0(3) . . . . ?
Dy1 O5 N5 O4 5.4(3) . . . . ?
C1 N1 C5 C4 2.6(5) . . . . ?
Dy1 N1 C5 C4 -174.2(2) . . . . ?
C1 N1 C5 C6 -176.9(3) . . . . ?
Dy1 N1 C5 C6 6.3(4) . . . . ?
C10 N2 C6 C7 3.8(4) . . . . ?
Dy1 N2 C6 C7 -162.7(2) . . . . ?
C10 N2 C6 C5 -176.1(3) . . . . ?
Dy1 N2 C6 C5 17.4(3) . . . . ?
N1 C5 C6 N2 -15.5(4) . . . . ?
C4 C5 C6 N2 165.0(3) . . . . ?
N1 C5 C6 C7 164.6(3) . . . . ?
C4 C5 C6 C7 -15.0(5) . . . . ?
C15 N3 C11 C12 0.4(5) . . . . ?
Dy1 N3 C11 C12 -171.0(2) . . . . ?
C15 N3 C11 C10 -179.1(3) . . . . ?
Dy1 N3 C11 C10 9.4(3) . . . . ?
N2 C10 C11 N3 5.2(4) . . . . ?
C9 C10 C11 N3 -175.8(3) . . . . ?
N2 C10 C11 C12 -174.3(3) . . . . ?
C9 C10 C11 C12 4.7(5) . . . . ?
C11 N3 C15 C14 -2.2(5) . . . . ?
Dy1 N3 C15 C14 169.2(2) . . . . ?
N2 C10 C9 C8 0.3(5) . . . . ?
C11 C10 C9 C8 -178.7(3) . . . . ?
O10 P002 C16 C16 -65.5(4) . . . 2_667 ?
O12 P002 C16 C16 55.1(3) . . . 2_667 ?
O11 P002 C16 C16 170.9(3) . . . 2_667 ?
C5 N1 C1 C2 -1.2(5) . . . . ?
Dy1 N1 C1 C2 175.6(3) . . . . ?
N1 C5 C4 C3 -2.0(5) . . . . ?
C6 C5 C4 C3 177.5(3) . . . . ?
C10 C9 C8 C7 2.1(5) . . . . ?
N1 C1 C2 C3 -0.9(5) . . . . ?
N2 C6 C7 C8 -1.5(5) . . . . ?
C5 C6 C7 C8 178.4(3) . . . . ?
C9 C8 C7 C6 -1.5(5) . . . . ?
C12 C13 C14 C15 -0.4(5) . . . . ?
N3 C15 C14 C13 2.2(5) . . . . ?
C1 C2 C3 C4 1.6(5) . . . . ?
C5 C4 C3 C2 -0.2(5) . . . . ?
C14 C13 C12 C11 -1.3(5) . . . . ?
N3 C11 C12 C13 1.3(5) . . . . ?
C10 C11 C12 C13 -179.2(3) . . . . ?
P002 O12 C19 C20 -142.6(3) . . . . ?
P002 O11 C17 C18 141.1(3) . . . . ?
